data_2108779
loop_
_publ_author_name
'Safari, Fatemeh'
'Katrusiak, Andrzej'

_publ_section_title
;
 Structure--property relationships of molecular shape and orientation with
 compression and expansion of xylitol
;
_journal_issue 2
_journal_name_full 'Acta Crystallographica Section B'
_journal_page_first
;
;
_journal_paper_doi 10.1107/S2052520621000445
_journal_volume 77
_journal_year 2021
_chemical_absolute_configuration rm
_chemical_formula_moiety 'C5 H12 O5'
_chemical_formula_sum 'C5 H12 O5'
_chemical_formula_weight 152.15
_chemical_name_common xylitol
_space_group_crystal_system orthorhombic
_space_group_IT_number 19
_space_group_name_Hall 'P 2ac 2ab'
_space_group_name_H-M_alt 'P 21 21 21'
_atom_sites_solution_hydrogens geom
_atom_sites_solution_primary direct
_audit_creation_date 2020-04-29
_audit_creation_method
;
Olex2 1.2
(compiled 2017.03.28 svn.r3405 for OlexSys, GUI svn.r5337)
;
_cell_angle_alpha 90
_cell_angle_beta 90
_cell_angle_gamma 90
_cell_formula_units_Z 4
_cell_length_a 8.0845(8)
_cell_length_b 8.67(2)
_cell_length_c 8.3725(11)
_cell_measurement_reflns_used 594
_cell_measurement_temperature 296.0(2)
_cell_measurement_theta_max 23.4650
_cell_measurement_theta_min 3.4750
_cell_volume 586.9(14)
_computing_molecular_graphics 'Olex2 (Dolomanov et al., 2009)'
_computing_publication_material 'Olex2 (Dolomanov et al., 2009)'
_computing_structure_refinement 'ShelXL (Sheldrick, 2015)'
_computing_structure_solution 'ShelXS (Sheldrick, 2008)'
_diffrn_ambient_temperature 296(2)
_diffrn_measured_fraction_theta_full 0.271
_diffrn_measured_fraction_theta_max 0.242
_diffrn_measurement_device_type 'multiwire proportional'
_diffrn_measurement_method 'phi and omega scans'
_diffrn_radiation_monochromator graphite
_diffrn_radiation_type MoK\a
_diffrn_radiation_wavelength 0.71073
_diffrn_reflns_av_R_equivalents 0.0732
_diffrn_reflns_av_unetI/netI 0.0530
_diffrn_reflns_Laue_measured_fraction_full 0.271
_diffrn_reflns_Laue_measured_fraction_max 0.242
_diffrn_reflns_limit_h_max 10
_diffrn_reflns_limit_h_min -10
_diffrn_reflns_limit_k_max 2
_diffrn_reflns_limit_k_min -2
_diffrn_reflns_limit_l_max 10
_diffrn_reflns_limit_l_min -10
_diffrn_reflns_number 2371
_diffrn_reflns_point_group_measured_fraction_full 0.237
_diffrn_reflns_point_group_measured_fraction_max 0.211
_diffrn_reflns_theta_full 25.242
_diffrn_reflns_theta_max 27.467
_diffrn_reflns_theta_min 3.503
_exptl_absorpt_coefficient_mu 0.155
_exptl_absorpt_correction_type none
_exptl_crystal_density_diffrn 1.722
_exptl_crystal_description prism
_exptl_crystal_F_000 328
_exptl_crystal_size_max 0.15
_exptl_crystal_size_mid 0.11
_exptl_crystal_size_min 0.1
_refine_diff_density_max 0.102
_refine_diff_density_min -0.132
_refine_diff_density_rms 0.034
_refine_ls_abs_structure_details
;
 Flack x determined using 46 quotients [(I+)-(I-)]/[(I+)+(I-)]
 (Parsons, Flack and Wagner, Acta Cryst. B69 (2013) 249-259).
;
_refine_ls_abs_structure_Flack -0.2(10)
_refine_ls_extinction_method none
_refine_ls_goodness_of_fit_ref 1.215
_refine_ls_hydrogen_treatment constr
_refine_ls_matrix_type full
_refine_ls_number_parameters 94
_refine_ls_number_reflns 283
_refine_ls_number_restraints 80
_refine_ls_restrained_S_all 1.051
_refine_ls_R_factor_all 0.0811
_refine_ls_R_factor_gt 0.0409
_refine_ls_shift/su_max 0.000
_refine_ls_shift/su_mean 0.000
_refine_ls_structure_factor_coef Fsqd
_refine_ls_weighting_details 'w=1/[\s^2^(Fo^2^)+(0.0439P)^2^] where P=(Fo^2^+2Fc^2^)/3'
_refine_ls_weighting_scheme calc
_refine_ls_wR_factor_gt 0.0726
_refine_ls_wR_factor_ref 0.0879
_reflns_Friedel_coverage 0.459
_reflns_Friedel_fraction_full 0.187
_reflns_Friedel_fraction_max 0.165
_reflns_number_gt 192
_reflns_number_total 283
_reflns_threshold_expression 'I > 2\s(I)'
_cod_data_source_file um5047sup1.cif
_cod_data_source_block Xylitol2_60GPa
_cod_database_code 2108779
_shelx_shelxl_version_number 2014/7
_shelx_space_group_comment
;
The symmetry employed for this shelxl refinement is uniquely defined
by the following loop, which should always be used as a source of
symmetry information in preference to the above space-group names.
They are only intended as comments.
;
_olex2_refinement_description
;
1. Fixed Uiso
 At 1.2 times of:
  All C(H) groups, All C(H,H) groups
 At 1.5 times of:
  All O(H) groups
2. Restrained distances
 O3-C3
 1.4 with sigma of 0.02
 C2-C1
 1.54 with sigma of 0.02
3. Uiso/Uaniso restraints and constraints
Uanis(C5) \\sim Ueq: with sigma of 0.01 and sigma for terminal atoms of 0.02
Uanis(C1) \\sim Ueq: with sigma of 0.01 and sigma for terminal atoms of 0.02
Uanis(O5) \\sim Ueq: with sigma of 0.01 and sigma for terminal atoms of 0.02
4. Rigid body (RIGU) restrains
 O1, C1, C2, O2, C3, O3, C4, C5, O5, O4
 with sigma for 1-2 distances of 0.004 and sigma for 1-3 distances of 0.004
5.a Ternary CH refined with riding coordinates:
 C3(H3A), C2(H2A), C4(H4A)
5.b Secondary CH2 refined with riding coordinates:
 C1(H1A,H1B), C5(H5A,H5B)
5.c Tetrahedral OH refined with riding coordinates:
 O1(H1), O5(H5)
5.d Idealised tetrahedral OH refined as rotating group:
 O4(H4), O2(H2), O3(H3)
;
_olex2_submission_special_instructions 'No special instructions were received'

loop_
_space_group_symop_operation_xyz
'x, y, z'
'-x+1/2, -y, z+1/2'
'x+1/2, -y+1/2, -z'
'-x, y+1/2, -z+1/2'

loop_
_atom_site_label
_atom_site_type_symbol
_atom_site_fract_x
_atom_site_fract_y
_atom_site_fract_z
_atom_site_U_iso_or_equiv
_atom_site_adp_type
_atom_site_occupancy
_atom_site_site_symmetry_order
_atom_site_calc_flag
_atom_site_refinement_flags_posn
_atom_site_refinement_flags_adp
_atom_site_refinement_flags_occupancy
_atom_site_disorder_assembly
_atom_site_disorder_group
O4 O 0.4704(7) 0.644(4) 0.6195(7) 0.04(2) Uani 1 1 d . U . . .
H4 H 0.503160 0.591997 0.695134 0.058 Uiso 1 1 calc GR . . . .
O2 O 0.8653(12) 0.576(3) 0.2970(11) 0.061(14) Uani 1 1 d . U . . .
H2 H 0.862161 0.669746 0.282966 0.091 Uiso 1 1 calc GR . . . .
O3 O 0.5607(16) 0.725(3) 0.3053(10) 0.055(13) Uani 1 1 d D U . . .
H3 H 0.571186 0.727781 0.207938 0.082 Uiso 1 1 calc GR . . . .
O1 O 0.9291(8) 0.317(5) 0.4915(8) 0.049(17) Uani 1 1 d . U . . .
H1 H 0.987682 0.393721 0.495027 0.074 Uiso 1 1 calc R . . . .
O5 O 0.1508(6) 0.524(4) 0.5380(7) 0.032(12) Uani 1 1 d . U . . .
H5 H 0.109021 0.601064 0.577296 0.048 Uiso 1 1 calc R . . . .
C3 C 0.573(2) 0.571(4) 0.3578(16) 0.043(13) Uani 1 1 d D U . . .
H3A H 0.546330 0.502850 0.268194 0.052 Uiso 1 1 calc R . . . .
C2 C 0.7467(19) 0.534(5) 0.417(2) 0.038(8) Uani 1 1 d D U . . .
H2A H 0.769894 0.586425 0.517754 0.046 Uiso 1 1 calc R . . . .
C1 C 0.7667(19) 0.358(5) 0.435(2) 0.039(8) Uani 1 1 d D U . . .
H1A H 0.684299 0.320077 0.509157 0.047 Uiso 1 1 calc R . . . .
H1B H 0.747320 0.309264 0.332340 0.047 Uiso 1 1 calc R . . . .
C4 C 0.4432(12) 0.548(8) 0.4884(11) 0.036(17) Uani 1 1 d . U . . .
H4A H 0.452471 0.440984 0.525585 0.043 Uiso 1 1 calc R . . . .
C5 C 0.2713(8) 0.568(6) 0.4201(11) 0.031(7) Uani 1 1 d . U . . .
H5A H 0.254472 0.675243 0.390163 0.038 Uiso 1 1 calc R . . . .
H5B H 0.258791 0.505164 0.325229 0.038 Uiso 1 1 calc R . . . .

loop_
_atom_site_aniso_label
_atom_site_aniso_U_11
_atom_site_aniso_U_22
_atom_site_aniso_U_33
_atom_site_aniso_U_23
_atom_site_aniso_U_13
_atom_site_aniso_U_12
O4 0.035(3) 0.05(6) 0.031(3) -0.004(9) -0.004(3) 0.007(12)
O2 0.032(3) 0.11(4) 0.045(4) 0.030(13) 0.012(3) -0.006(13)
O3 0.039(4) 0.09(4) 0.039(5) 0.019(14) -0.003(4) 0.009(15)
O1 0.027(3) 0.06(5) 0.056(4) -0.013(15) -0.004(3) 0.008(15)
O5 0.025(2) 0.02(4) 0.051(3) 0.003(11) 0.007(3) 0.009(12)
C3 0.026(5) 0.07(4) 0.036(8) -0.009(16) -0.005(5) 0.008(14)
C2 0.025(6) 0.05(2) 0.037(8) 0.006(19) 0.010(5) 0.004(15)
C1 0.024(6) 0.048(19) 0.045(8) -0.001(14) -0.005(5) -0.001(12)
C4 0.025(5) 0.05(5) 0.037(5) -0.011(14) 0.005(4) 0.018(16)
C5 0.024(3) 0.04(2) 0.034(6) 0.004(11) 0.003(3) 0.002(10)

loop_
_atom_type_symbol
_atom_type_description
_atom_type_scat_dispersion_real
_atom_type_scat_dispersion_imag
_atom_type_scat_source
C C 0.0033 0.0016 'International Tables Vol C Tables 4.2.6.8 and 6.1.1.4'
H H 0.0000 0.0000 'International Tables Vol C Tables 4.2.6.8 and 6.1.1.4'
O O 0.0106 0.0060 'International Tables Vol C Tables 4.2.6.8 and 6.1.1.4'

loop_
_geom_angle_atom_site_label_1
_geom_angle_atom_site_label_2
_geom_angle_atom_site_label_3
_geom_angle
_geom_angle_site_symmetry_1
_geom_angle_site_symmetry_3
_geom_angle_publ_flag
O3 C3 C2 111(2) . . ?
O3 C3 C4 108(3) . . ?
C2 C3 C4 111.9(14) . . ?
O2 C2 C3 109.6(18) . . ?
O2 C2 C1 105(3) . . ?
C3 C2 C1 110(2) . . ?
O1 C1 C2 112(2) . . ?
O4 C4 C3 112(3) . . ?
O4 C4 C5 112(3) . . ?
C5 C4 C3 110.1(13) . . ?
O5 C5 C4 109.3(14) . . ?

loop_
_geom_bond_atom_site_label_1
_geom_bond_atom_site_label_2
_geom_bond_distance
_geom_bond_site_symmetry_2
_geom_bond_publ_flag
O4 C4 1.39(5) . ?
O2 C2 1.43(2) . ?
O3 C3 1.41(3) . ?
O1 C1 1.442(19) . ?
O5 C5 1.440(17) . ?
C3 C2 1.53(3) . ?
C3 C4 1.53(2) . ?
C2 C1 1.54(3) . ?
C4 C5 1.513(16) . ?

_cod_database_fobs_code 2108779
